data_2233388
loop_
_publ_author_name
'Madhanraj, R.'
'Murugavel, S.'
'Kannan, D.'
'Bakthadoss, M.'

_publ_section_title
;
 Methyl
 (2<i>Z</i>)-2-({<i>N</i>-[2-(hydroxymethyl)phenyl]-4-methylbenzenesulfonamido}methyl)-3-phenylprop-2-enoate
;
_journal_coeditor_code BT5779
_journal_issue 2
_journal_name_full 'Acta Crystallographica Section E'
_journal_page_first o418
_journal_page_last o419
_journal_paper_doi 10.1107/S1600536812000864
_journal_volume 68
_journal_year 2012
_chemical_formula_iupac 'C25 H25 N O5 S'
_chemical_formula_moiety 'C25 H25 N O5 S'
_chemical_formula_sum 'C25 H25 N O5 S'
_chemical_formula_weight 451.52
_chemical_name_systematic
;
Methyl (2<i>Z</i>)-2-({<i>N</i>-[2-(hydroxymethyl)phenyl]-4-
methylbenzenesulfonamido}methyl)-3-phenylprop-2-enoate
;
_space_group_IT_number 2
_symmetry_cell_setting triclinic
_symmetry_space_group_name_Hall '-P 1'
_symmetry_space_group_name_H-M 'P -1'
_atom_sites_solution_hydrogens geom
_atom_sites_solution_primary direct
_atom_sites_solution_secondary difmap
_audit_creation_method SHELXL-97
_cell_angle_alpha 88.253(2)
_cell_angle_beta 83.5710(10)
_cell_angle_gamma 76.215(2)
_cell_formula_units_Z 2
_cell_length_a 7.9528(3)
_cell_length_b 9.5396(3)
_cell_length_c 15.3299(5)
_cell_measurement_reflns_used 7307
_cell_measurement_temperature 293(2)
_cell_measurement_theta_max 31.3
_cell_measurement_theta_min 1.3
_cell_volume 1122.42(7)
_computing_cell_refinement 'APEX2 and SAINT (Bruker, 2004)'
_computing_data_collection 'APEX2 (Bruker, 2004)'
_computing_data_reduction 'SAINT and XPREP (Bruker, 2004)'
_computing_molecular_graphics 'ORTEP-3 (Farrugia (1997)'
_computing_publication_material 'SHELXL97 (Sheldrick, 2008) and PLATON (Spek, 2009)'
_computing_structure_refinement 'SHELXL97 (Sheldrick, 2008)'
_computing_structure_solution 'SHELXS97 (Sheldrick, 2008)'
_diffrn_ambient_temperature 293(2)
_diffrn_detector_area_resol_mean 10.0
_diffrn_measured_fraction_theta_full 0.997
_diffrn_measured_fraction_theta_max 0.976
_diffrn_measurement_device_type 'Bruker APEXII CCD'
_diffrn_measurement_method '\w scans'
_diffrn_radiation_monochromator graphite
_diffrn_radiation_source 'fine-focus sealed tube'
_diffrn_radiation_type MoK\a
_diffrn_radiation_wavelength 0.71073
_diffrn_reflns_av_R_equivalents 0.0274
_diffrn_reflns_av_sigmaI/netI 0.0279
_diffrn_reflns_limit_h_max 11
_diffrn_reflns_limit_h_min -11
_diffrn_reflns_limit_k_max 13
_diffrn_reflns_limit_k_min -13
_diffrn_reflns_limit_l_max 22
_diffrn_reflns_limit_l_min -21
_diffrn_reflns_number 25861
_diffrn_reflns_theta_full 25.00
_diffrn_reflns_theta_max 31.25
_diffrn_reflns_theta_min 1.34
_exptl_absorpt_coefficient_mu 0.181
_exptl_absorpt_correction_T_max 0.971
_exptl_absorpt_correction_T_min 0.959
_exptl_absorpt_correction_type multi-scan
_exptl_absorpt_process_details '(SADABS; Sheldrick, 1996)'
_exptl_crystal_colour Colourless
_exptl_crystal_density_diffrn 1.336
_exptl_crystal_density_method 'not measured'
_exptl_crystal_description Block
_exptl_crystal_F_000 476
_exptl_crystal_size_max 0.23
_exptl_crystal_size_mid 0.21
_exptl_crystal_size_min 0.16
_refine_diff_density_max 0.311
_refine_diff_density_min -0.310
_refine_ls_extinction_method none
_refine_ls_goodness_of_fit_ref 1.048
_refine_ls_hydrogen_treatment constr
_refine_ls_matrix_type full
_refine_ls_number_parameters 297
_refine_ls_number_reflns 7132
_refine_ls_number_restraints 2
_refine_ls_restrained_S_all 1.052
_refine_ls_R_factor_all 0.0617
_refine_ls_R_factor_gt 0.0423
_refine_ls_shift/su_max 0.000
_refine_ls_shift/su_mean 0.000
_refine_ls_structure_factor_coef Fsqd
_refine_ls_weighting_details 'calc w=1/[\s^2^(Fo^2^)+(0.0619P)^2^+0.1756P] where P=(Fo^2^+2Fc^2^)/3'
_refine_ls_weighting_scheme calc
_refine_ls_wR_factor_gt 0.1138
_refine_ls_wR_factor_ref 0.1270
_reflns_number_gt 5255
_reflns_number_total 7132
_reflns_threshold_expression I>2\s(I)
_cod_data_source_file bt5779.cif
_cod_data_source_block I
_cod_database_code 2233388
_cod_database_fobs_code 2233388

loop_
_symmetry_equiv_pos_as_xyz
'x, y, z'
'-x, -y, -z'

loop_
_atom_site_type_symbol
_atom_site_label
_atom_site_fract_x
_atom_site_fract_y
_atom_site_fract_z
_atom_site_U_iso_or_equiv
_atom_site_adp_type
_atom_site_calc_flag
_atom_site_refinement_flags
_atom_site_occupancy
_atom_site_symmetry_multiplicity
_atom_site_disorder_assembly
_atom_site_disorder_group
C C1 0.20025(16) 0.58467(13) 0.36181(8) 0.0327(2) Uani d . 1 1 . .
C C2 0.03176(18) 0.65951(14) 0.39145(9) 0.0401(3) Uani d . 1 1 . .
H H2 -0.0629 0.6363 0.3699 0.048 Uiso calc R 1 1 . .
C C3 0.0045(2) 0.76791(16) 0.45268(10) 0.0511(4) Uani d . 1 1 . .
H H3 -0.1082 0.8175 0.4725 0.061 Uiso calc R 1 1 . .
C C4 0.1448(3) 0.80219(17) 0.48427(11) 0.0575(4) Uani d . 1 1 . .
H H4 0.1271 0.8762 0.5248 0.069 Uiso calc R 1 1 . .
C C5 0.3121(2) 0.72685(16) 0.45592(10) 0.0515(4) Uani d . 1 1 . .
H H5 0.4056 0.7507 0.4783 0.062 Uiso calc R 1 1 . .
C C6 0.34408(18) 0.61594(14) 0.39460(9) 0.0393(3) Uani d . 1 1 A .
C C8 0.04825(17) 0.61769(13) 0.16515(8) 0.0343(3) Uani d . 1 1 . .
C C9 -0.05349(19) 0.55105(14) 0.12048(9) 0.0410(3) Uani d . 1 1 . .
H H9 -0.0160 0.4536 0.1064 0.049 Uiso calc R 1 1 . .
C C10 -0.2116(2) 0.63118(16) 0.09707(10) 0.0469(3) Uani d . 1 1 . .
H H10 -0.2801 0.5867 0.0672 0.056 Uiso calc R 1 1 . .
C C11 -0.26927(19) 0.77612(15) 0.11741(10) 0.0443(3) Uani d . 1 1 . .
C C12 -0.1653(2) 0.84054(14) 0.16182(10) 0.0460(3) Uani d . 1 1 . .
H H12 -0.2029 0.9380 0.1758 0.055 Uiso calc R 1 1 . .
C C13 -0.0071(2) 0.76351(14) 0.18575(9) 0.0423(3) Uani d . 1 1 . .
H H13 0.0615 0.8085 0.2152 0.051 Uiso calc R 1 1 . .
C C14 -0.4407(2) 0.8624(2) 0.09128(14) 0.0681(5) Uani d . 1 1 . .
H H14A -0.4480 0.8451 0.0306 0.102 Uiso calc R 1 1 . .
H H14B -0.4493 0.9632 0.0997 0.102 Uiso calc R 1 1 . .
H H14C -0.5343 0.8338 0.1268 0.102 Uiso calc R 1 1 . .
C C15 0.11357(16) 0.36554(12) 0.31857(8) 0.0339(2) Uani d . 1 1 . .
H H15A 0.0152 0.3908 0.2843 0.041 Uiso calc R 1 1 . .
H H15B 0.0683 0.3736 0.3801 0.041 Uiso calc R 1 1 . .
C C16 0.20914(16) 0.21190(13) 0.29938(8) 0.0350(3) Uani d . 1 1 . .
C C17 0.16244(17) 0.12583(14) 0.24467(9) 0.0393(3) Uani d . 1 1 . .
H H17 0.2324 0.0328 0.2378 0.047 Uiso calc R 1 1 . .
C C18 0.01129(17) 0.16300(13) 0.19390(9) 0.0364(3) Uani d . 1 1 . .
C C19 0.0349(2) 0.14001(16) 0.10405(10) 0.0459(3) Uani d . 1 1 . .
H H19 0.1452 0.0979 0.0768 0.055 Uiso calc R 1 1 . .
C C20 -0.1044(2) 0.17926(17) 0.05454(10) 0.0530(4) Uani d . 1 1 . .
H H20 -0.0870 0.1655 -0.0059 0.064 Uiso calc R 1 1 . .
C C21 -0.2684(2) 0.23862(17) 0.09474(11) 0.0528(4) Uani d . 1 1 . .
H H21 -0.3616 0.2661 0.0613 0.063 Uiso calc R 1 1 . .
C C22 -0.29490(19) 0.25740(16) 0.18413(11) 0.0482(3) Uani d . 1 1 . .
H H22 -0.4065 0.2948 0.2114 0.058 Uiso calc R 1 1 . .
C C23 -0.15595(18) 0.22084(15) 0.23353(9) 0.0403(3) Uani d . 1 1 . .
H H23 -0.1744 0.2350 0.2939 0.048 Uiso calc R 1 1 . .
C C24 0.36113(17) 0.15603(14) 0.34979(9) 0.0385(3) Uani d . 1 1 . .
C C25 0.6052(2) -0.03467(18) 0.36773(12) 0.0552(4) Uani d . 1 1 . .
H H25A 0.6903 0.0223 0.3604 0.083 Uiso calc R 1 1 . .
H H25B 0.6568 -0.1303 0.3459 0.083 Uiso calc R 1 1 . .
H H25C 0.5648 -0.0397 0.4289 0.083 Uiso calc R 1 1 . .
N N1 0.22546(13) 0.47007(10) 0.29838(7) 0.0317(2) Uani d . 1 1 . .
O O2 0.36596(14) 0.61308(12) 0.18924(7) 0.0517(3) Uani d . 1 1 . .
O O3 0.29601(13) 0.38840(11) 0.14434(6) 0.0463(2) Uani d . 1 1 . .
O O4 0.39010(15) 0.21719(12) 0.41165(8) 0.0565(3) Uani d . 1 1 . .
O O5 0.46033(14) 0.03080(11) 0.31967(7) 0.0522(3) Uani d . 1 1 . .
S S1 0.24992(4) 0.51837(3) 0.19400(2) 0.03568(9) Uani d . 1 1 . .
C C7 0.52803(19) 0.53288(18) 0.36886(11) 0.0509(4) Uani d D 1 1 . .
H H7A 0.5850 0.5067 0.4217 0.061 Uiso calc PR 0.820(2) 1 A 1
H H7B 0.5248 0.4441 0.3405 0.061 Uiso calc PR 0.820(2) 1 A 1
H H7C 0.5370 0.4333 0.3870 0.061 Uiso d PR 0.180(2) 1 A 2
H H7D 0.5488 0.5337 0.3053 0.061 Uiso d PR 0.180(2) 1 A 2
O O1A 0.62756(19) 0.60607(18) 0.31313(10) 0.0630(4) Uani d PD 0.820(2) 1 A 1
H H1A 0.5817 0.6274 0.2677 0.095 Uiso calc PR 0.820(2) 1 A 1
O O1B 0.6587(8) 0.5806(8) 0.4002(4) 0.0630(4) Uani d PD 0.180(2) 1 A 2
H H1B 0.6916 0.5313 0.4426 0.095 Uiso calc PR 0.180(2) 1 A 2

loop_
_atom_site_aniso_label
_atom_site_aniso_U_11
_atom_site_aniso_U_22
_atom_site_aniso_U_33
_atom_site_aniso_U_12
_atom_site_aniso_U_13
_atom_site_aniso_U_23
C1 0.0352(6) 0.0318(5) 0.0329(6) -0.0103(5) -0.0073(5) 0.0012(4)
C2 0.0375(7) 0.0411(7) 0.0410(7) -0.0077(5) -0.0050(5) -0.0004(5)
C3 0.0522(9) 0.0453(7) 0.0490(8) 0.0005(7) -0.0006(7) -0.0060(6)
C4 0.0780(12) 0.0469(8) 0.0479(9) -0.0131(8) -0.0075(8) -0.0130(7)
C5 0.0619(10) 0.0499(8) 0.0506(8) -0.0235(7) -0.0166(7) -0.0052(6)
C6 0.0404(7) 0.0410(6) 0.0412(7) -0.0157(6) -0.0117(5) 0.0007(5)
C8 0.0372(6) 0.0345(6) 0.0325(6) -0.0101(5) -0.0069(5) 0.0034(5)
C9 0.0461(7) 0.0339(6) 0.0444(7) -0.0090(5) -0.0124(6) -0.0010(5)
C10 0.0471(8) 0.0449(7) 0.0533(8) -0.0144(6) -0.0185(6) 0.0033(6)
C11 0.0422(7) 0.0425(7) 0.0469(8) -0.0079(6) -0.0077(6) 0.0134(6)
C12 0.0571(9) 0.0318(6) 0.0468(8) -0.0062(6) -0.0066(6) 0.0045(5)
C13 0.0543(8) 0.0351(6) 0.0408(7) -0.0139(6) -0.0114(6) 0.0013(5)
C14 0.0516(10) 0.0588(10) 0.0901(14) -0.0034(8) -0.0194(9) 0.0235(9)
C15 0.0310(6) 0.0329(6) 0.0398(6) -0.0107(5) -0.0060(5) 0.0000(5)
C16 0.0316(6) 0.0341(6) 0.0408(6) -0.0093(5) -0.0079(5) 0.0025(5)
C17 0.0337(6) 0.0343(6) 0.0502(8) -0.0065(5) -0.0083(5) -0.0041(5)
C18 0.0352(6) 0.0316(6) 0.0449(7) -0.0099(5) -0.0096(5) -0.0053(5)
C19 0.0446(8) 0.0464(7) 0.0468(8) -0.0111(6) -0.0021(6) -0.0097(6)
C20 0.0671(10) 0.0552(8) 0.0417(8) -0.0198(8) -0.0144(7) -0.0038(6)
C21 0.0543(9) 0.0470(8) 0.0627(10) -0.0127(7) -0.0288(8) 0.0006(7)
C22 0.0341(7) 0.0471(7) 0.0645(9) -0.0079(6) -0.0120(6) -0.0089(7)
C23 0.0368(7) 0.0434(7) 0.0430(7) -0.0122(5) -0.0061(5) -0.0076(5)
C24 0.0355(6) 0.0372(6) 0.0448(7) -0.0107(5) -0.0099(5) 0.0052(5)
C25 0.0428(8) 0.0558(9) 0.0626(10) 0.0017(7) -0.0180(7) 0.0089(7)
N1 0.0315(5) 0.0334(5) 0.0332(5) -0.0115(4) -0.0074(4) -0.0002(4)
O2 0.0446(6) 0.0671(7) 0.0514(6) -0.0299(5) -0.0065(5) 0.0116(5)
O3 0.0406(5) 0.0528(6) 0.0407(5) -0.0009(4) -0.0032(4) -0.0082(4)
O4 0.0584(7) 0.0547(6) 0.0587(7) -0.0063(5) -0.0291(5) -0.0066(5)
O5 0.0452(6) 0.0466(5) 0.0611(7) 0.0038(5) -0.0211(5) -0.0034(5)
S1 0.03119(16) 0.04236(17) 0.03454(16) -0.01077(12) -0.00391(11) 0.00105(12)
C7 0.0365(7) 0.0594(9) 0.0609(9) -0.0160(7) -0.0129(6) -0.0015(7)
O1A 0.0481(8) 0.0859(10) 0.0618(9) -0.0297(7) -0.0067(6) 0.0066(8)
O1B 0.0481(8) 0.0859(10) 0.0618(9) -0.0297(7) -0.0067(6) 0.0066(8)

loop_
_atom_type_symbol
_atom_type_description
_atom_type_scat_dispersion_real
_atom_type_scat_dispersion_imag
_atom_type_scat_source
C C 0.0033 0.0016 'International Tables Vol C Tables 4.2.6.8 and 6.1.1.4'
H H 0.0000 0.0000 'International Tables Vol C Tables 4.2.6.8 and 6.1.1.4'
N N 0.0061 0.0033 'International Tables Vol C Tables 4.2.6.8 and 6.1.1.4'
O O 0.0106 0.0060 'International Tables Vol C Tables 4.2.6.8 and 6.1.1.4'
S S 0.1246 0.1234 'International Tables Vol C Tables 4.2.6.8 and 6.1.1.4'

loop_
_geom_angle_atom_site_label_1
_geom_angle_atom_site_label_2
_geom_angle_atom_site_label_3
_geom_angle
C2 C1 C6 120.74(12)
C2 C1 N1 119.33(11)
C6 C1 N1 119.89(11)
C3 C2 C1 120.35(13)
C3 C2 H2 119.8
C1 C2 H2 119.8
C4 C3 C2 119.66(14)
C4 C3 H3 120.2
C2 C3 H3 120.2
C3 C4 C5 120.15(14)
C3 C4 H4 119.9
C5 C4 H4 119.9
C4 C5 C6 121.63(15)
C4 C5 H5 119.2
C6 C5 H5 119.2
C5 C6 C1 117.44(13)
C5 C6 C7 119.57(13)
C1 C6 C7 122.96(12)
C9 C8 C13 120.41(12)
C9 C8 S1 119.85(10)
C13 C8 S1 119.73(10)
C10 C9 C8 119.29(12)
C10 C9 H9 120.4
C8 C9 H9 120.4
C11 C10 C9 121.12(13)
C11 C10 H10 119.4
C9 C10 H10 119.4
C10 C11 C12 118.59(13)
C10 C11 C14 120.71(14)
C12 C11 C14 120.69(14)
C13 C12 C11 121.53(13)
C13 C12 H12 119.2
C11 C12 H12 119.2
C12 C13 C8 119.05(13)
C12 C13 H13 120.5
C8 C13 H13 120.5
C11 C14 H14A 109.5
C11 C14 H14B 109.5
H14A C14 H14B 109.5
C11 C14 H14C 109.5
H14A C14 H14C 109.5
H14B C14 H14C 109.5
N1 C15 C16 112.99(10)
N1 C15 H15A 109.0
C16 C15 H15A 109.0
N1 C15 H15B 109.0
C16 C15 H15B 109.0
H15A C15 H15B 107.8
C17 C16 C24 120.28(12)
C17 C16 C15 124.55(11)
C24 C16 C15 115.12(11)
C16 C17 C18 126.57(12)
C16 C17 H17 116.7
C18 C17 H17 116.7
C19 C18 C23 118.62(12)
C19 C18 C17 119.55(12)
C23 C18 C17 121.83(12)
C20 C19 C18 120.50(14)
C20 C19 H19 119.8
C18 C19 H19 119.8
C21 C20 C19 120.00(14)
C21 C20 H20 120.0
C19 C20 H20 120.0
C22 C21 C20 120.15(14)
C22 C21 H21 119.9
C20 C21 H21 119.9
C21 C22 C23 120.04(14)
C21 C22 H22 120.0
C23 C22 H22 120.0
C22 C23 C18 120.64(13)
C22 C23 H23 119.7
C18 C23 H23 119.7
O4 C24 O5 123.50(12)
O4 C24 C16 123.47(12)
O5 C24 C16 113.03(11)
O5 C25 H25A 109.5
O5 C25 H25B 109.5
H25A C25 H25B 109.5
O5 C25 H25C 109.5
H25A C25 H25C 109.5
H25B C25 H25C 109.5
C1 N1 C15 115.15(10)
C1 N1 S1 115.85(8)
C15 N1 S1 115.24(8)
C24 O5 C25 116.57(12)
O3 S1 O2 119.99(7)
O3 S1 N1 106.47(6)
O2 S1 N1 105.76(6)
O3 S1 C8 107.61(6)
O2 S1 C8 107.99(6)
N1 S1 C8 108.60(6)
O1B C7 O1A 60.6(3)
O1B C7 C6 117.5(3)
O1A C7 C6 114.78(14)
O1B C7 H7A 49.6
O1A C7 H7A 108.6
C6 C7 H7A 108.6
O1B C7 H7B 132.9
O1A C7 H7B 108.6
C6 C7 H7B 108.6
H7A C7 H7B 107.5
O1B C7 H7C 108.7
O1A C7 H7C 135.8
C6 C7 H7C 108.0
H7A C7 H7C 65.9
H7B C7 H7C 44.2
O1B C7 H7D 107.1
O1A C7 H7D 49.4
C6 C7 H7D 107.9
H7A C7 H7D 143.1
H7B C7 H7D 64.9
H7C C7 H7D 107.2
C7 O1A H7D 44.3
C7 O1A H1A 109.5
H7D O1A H1A 71.9
C7 O1B H1B 109.5

loop_
_geom_bond_atom_site_label_1
_geom_bond_atom_site_label_2
_geom_bond_distance
C1 C2 1.3926(18)
C1 C6 1.3966(17)
C1 N1 1.4484(15)
C2 C3 1.380(2)
C2 H2 0.9300
C3 C4 1.375(2)
C3 H3 0.9300
C4 C5 1.381(2)
C4 H4 0.9300
C5 C6 1.395(2)
C5 H5 0.9300
C6 C7 1.504(2)
C8 C9 1.3869(18)
C8 C13 1.3901(18)
C8 S1 1.7535(13)
C9 C10 1.3859(19)
C9 H9 0.9300
C10 C11 1.383(2)
C10 H10 0.9300
C11 C12 1.385(2)
C11 C14 1.505(2)
C12 C13 1.379(2)
C12 H12 0.9300
C13 H13 0.9300
C14 H14A 0.9600
C14 H14B 0.9600
C14 H14C 0.9600
C15 N1 1.4915(15)
C15 C16 1.5025(17)
C15 H15A 0.9700
C15 H15B 0.9700
C16 C17 1.3315(18)
C16 C24 1.4897(17)
C17 C18 1.4717(18)
C17 H17 0.9300
C18 C19 1.3863(19)
C18 C23 1.3900(19)
C19 C20 1.385(2)
C19 H19 0.9300
C20 C21 1.375(2)
C20 H20 0.9300
C21 C22 1.374(2)
C21 H21 0.9300
C22 C23 1.3799(19)
C22 H22 0.9300
C23 H23 0.9300
C24 O4 1.1998(17)
C24 O5 1.3288(16)
C25 O5 1.4419(17)
C25 H25A 0.9600
C25 H25B 0.9600
C25 H25C 0.9600
N1 S1 1.6548(10)
O2 S1 1.4323(10)
O3 S1 1.4247(10)
C7 O1B 1.367(4)
C7 O1A 1.385(2)
C7 H7A 0.9700
C7 H7B 0.9700
C7 H7C 0.9700
C7 H7D 0.9700
O1A H7D 1.0542
O1A H1A 0.8200
O1B H1B 0.8200

loop_
_geom_hbond_atom_site_label_D
_geom_hbond_atom_site_label_H
_geom_hbond_atom_site_label_A
_geom_hbond_site_symmetry_A
_geom_hbond_distance_DH
_geom_hbond_distance_HA
_geom_hbond_distance_DA
_geom_hbond_angle_DHA
O1A H1A O2 1 0.82 2.23 2.958(2) 147.0
C9 H9 Cg1 1 0.93 2.80 3.545(2) 138.0
C5 H5 O4 2_666 0.93 2.54 3.429(2) 159.6
C14 H14C O2 1_455 0.96 2.55 3.359(2) 142.5
C12 H12 Cg1 1_565 0.93 2.72 3.506(2) 143.0
C20 H20 Cg2 2_565 0.93 2.92 3.593(2) 130.0

loop_
_geom_torsion_atom_site_label_1
_geom_torsion_atom_site_label_2
_geom_torsion_atom_site_label_3
_geom_torsion_atom_site_label_4
_geom_torsion
C6 C1 C2 C3 1.2(2)
N1 C1 C2 C3 179.20(12)
C1 C2 C3 C4 0.2(2)
C2 C3 C4 C5 -1.1(3)
C3 C4 C5 C6 0.6(3)
C4 C5 C6 C1 0.8(2)
C4 C5 C6 C7 -177.31(15)
C2 C1 C6 C5 -1.67(19)
N1 C1 C6 C5 -179.64(12)
C2 C1 C6 C7 176.36(13)
N1 C1 C6 C7 -1.61(19)
C13 C8 C9 C10 -0.4(2)
S1 C8 C9 C10 -179.19(11)
C8 C9 C10 C11 0.1(2)
C9 C10 C11 C12 0.1(2)
C9 C10 C11 C14 179.67(15)
C10 C11 C12 C13 0.0(2)
C14 C11 C12 C13 -179.51(15)
C11 C12 C13 C8 -0.4(2)
C9 C8 C13 C12 0.6(2)
S1 C8 C13 C12 179.34(11)
N1 C15 C16 C17 -122.13(14)
N1 C15 C16 C24 60.53(14)
C24 C16 C17 C18 176.84(13)
C15 C16 C17 C18 -0.4(2)
C16 C17 C18 C19 127.54(16)
C16 C17 C18 C23 -52.5(2)
C23 C18 C19 C20 2.5(2)
C17 C18 C19 C20 -177.55(13)
C18 C19 C20 C21 -1.4(2)
C19 C20 C21 C22 -0.8(2)
C20 C21 C22 C23 2.0(2)
C21 C22 C23 C18 -0.9(2)
C19 C18 C23 C22 -1.3(2)
C17 C18 C23 C22 178.71(13)
C17 C16 C24 O4 -165.13(15)
C15 C16 C24 O4 12.34(19)
C17 C16 C24 O5 14.26(19)
C15 C16 C24 O5 -168.28(11)
C2 C1 N1 C15 -46.81(15)
C6 C1 N1 C15 131.19(12)
C2 C1 N1 S1 91.87(12)
C6 C1 N1 S1 -90.13(12)
C16 C15 N1 C1 -139.33(11)
C16 C15 N1 S1 81.74(11)
O4 C24 O5 C25 2.6(2)
C16 C24 O5 C25 -176.78(12)
C1 N1 S1 O3 172.29(8)
C15 N1 S1 O3 -49.07(10)
C1 N1 S1 O2 43.60(10)
C15 N1 S1 O2 -177.76(8)
C1 N1 S1 C8 -72.09(10)
C15 N1 S1 C8 66.55(9)
C9 C8 S1 O3 15.29(13)
C13 C8 S1 O3 -163.49(11)
C9 C8 S1 O2 146.17(11)
C13 C8 S1 O2 -32.61(13)
C9 C8 S1 N1 -99.59(12)
C13 C8 S1 N1 81.63(12)
C5 C6 C7 O1B -6.8(4)
C1 C6 C7 O1B 175.2(4)
C5 C6 C7 O1A -75.15(19)
C1 C6 C7 O1A 106.87(16)
